data_1566428
loop_
_publ_author_name
'Ruth, Paul Niklas'
'Herbst-Irmer, Regine'
'Stalke, Dietmar'

_publ_section_title
;
 Hirshfeld atom refinement based on projector augmented wave densities
 with periodic boundary conditions
;
_journal_issue 2
_journal_name_full IUCrJ
_journal_page_first 286
_journal_page_last 297
_journal_paper_doi 10.1107/S2052252522001385
_journal_volume 9
_journal_year 2022
_chemical_formula_sum 'C3 H7 N O2'
_chemical_formula_weight 89.10
_space_group_crystal_system orthorhombic
_space_group_IT_number 19
_space_group_name_Hall 'P 2ac 2ab'
_space_group_name_H-M_alt 'P 21 21 21'
_atom_sites_solution_hydrogens difmap
_audit_creation_method SHELXL-2018/3
_cell_angle_alpha 90
_cell_angle_beta 90
_cell_angle_gamma 90
_cell_formula_units_Z 4
_cell_length_a 5.9279(10)
_cell_length_b 12.2597(17)
_cell_length_c 5.7939(9)
_cell_measurement_temperature 23(2)
_cell_volume 421.07(11)
_computing_structure_refinement 'SHELXL-2018/3 (Sheldrick, 2018)'
_diffrn_ambient_temperature 23(2)
_diffrn_measured_fraction_theta_full 0.973
_diffrn_measured_fraction_theta_max 0.948
_diffrn_radiation_type MoK\a
_diffrn_radiation_wavelength 0.71073
_diffrn_reflns_av_unetI/netI 0.0239
_diffrn_reflns_Laue_measured_fraction_full 0.973
_diffrn_reflns_Laue_measured_fraction_max 0.948
_diffrn_reflns_number 2404
_diffrn_reflns_point_group_measured_fraction_full 0.605
_diffrn_reflns_point_group_measured_fraction_max 0.541
_diffrn_reflns_theta_full 25.242
_diffrn_reflns_theta_max 50.138
_diffrn_reflns_theta_min 3.323
_exptl_absorpt_coefficient_mu 0.117
_exptl_crystal_density_diffrn 1.405
_exptl_crystal_F_000 192
_refine_diff_density_max 0.525
_refine_diff_density_min -0.309
_refine_diff_density_rms 0.059
_refine_ls_abs_structure_details
;
No quotients, so Flack parameter determined by classical intensity fit
;
_refine_ls_abs_structure_Flack 0.2(7)
_refine_ls_extinction_method none
_refine_ls_goodness_of_fit_ref 2.281
_refine_ls_hydrogen_treatment refall
_refine_ls_matrix_type full
_refine_ls_number_parameters 83
_refine_ls_number_reflns 2404
_refine_ls_number_restraints 0
_refine_ls_restrained_S_all 2.281
_refine_ls_R_factor_all 0.0287
_refine_ls_R_factor_gt 0.0283
_refine_ls_shift/su_max 0.000
_refine_ls_shift/su_mean 0.000
_refine_ls_structure_factor_coef Fsqd
_refine_ls_weighting_details 'w=1/[\s^2^(Fo^2^)] where P=(Fo^2^+2Fc^2^)/3'
_refine_ls_weighting_scheme calc
_refine_ls_wR_factor_gt 0.0633
_refine_ls_wR_factor_ref 0.0633
_reflns_Friedel_coverage 0.000
_reflns_Friedel_fraction_full 0.000
_reflns_Friedel_fraction_max 0.000
_reflns_number_gt 2372
_reflns_number_total 2404
_reflns_threshold_expression 'I > 2\s(I)'
_cod_data_source_file fc5060.cif
_cod_data_source_block A23_SHELXL_iam
_cod_database_code 1566428
_shelx_shelxl_version_number 2018/3
_shelx_space_group_comment
;
The symmetry employed for this shelxl refinement is uniquely defined
by the following loop, which should always be used as a source of
symmetry information in preference to the above space-group names.
They are only intended as comments.
;

loop_
_space_group_symop_operation_xyz
'x, y, z'
'-x+1/2, -y, z+1/2'
'x+1/2, -y+1/2, -z'
'-x, y+1/2, -z+1/2'

loop_
_atom_site_label
_atom_site_type_symbol
_atom_site_fract_x
_atom_site_fract_y
_atom_site_fract_z
_atom_site_U_iso_or_equiv
_atom_site_adp_type
_atom_site_occupancy
_atom_site_site_symmetry_order
_atom_site_calc_flag
_atom_site_refinement_flags_posn
_atom_site_refinement_flags_adp
_atom_site_refinement_flags_occupancy
_atom_site_disorder_assembly
_atom_site_disorder_group
O1 O 0.72707(7) 0.08373(3) 0.62434(8) 0.00694(7) Uani 1 1 d . . . . .
O2 O 0.44089(7) 0.18410(3) 0.76127(8) 0.00670(6) Uani 1 1 d . . . . .
N1 N 0.64730(8) 0.13742(4) 0.18281(9) 0.00565(7) Uani 1 1 d . . . . .
H1 H 0.698(2) 0.0649(9) 0.189(3) 0.031(4) Uiso 1 1 d . . . . .
H2 H 0.7686(17) 0.1828(8) 0.201(2) 0.017(3) Uiso 1 1 d . . . . .
H3 H 0.579(2) 0.1460(9) 0.016(2) 0.030(3) Uiso 1 1 d . . . . .
C1 C 0.46618(9) 0.16106(4) 0.35488(10) 0.00499(7) Uani 1 1 d . . . . .
H4 H 0.4235(15) 0.2400(7) 0.3434(19) 0.006(2) Uiso 1 1 d . . . . .
C2 C 0.25989(10) 0.09073(5) 0.30330(11) 0.00746(8) Uani 1 1 d . . . . .
H5 H 0.2018(18) 0.1089(8) 0.152(2) 0.016(3) Uiso 1 1 d . . . . .
H6 H 0.1440(17) 0.1076(8) 0.423(2) 0.013(3) Uiso 1 1 d . . . . .
H7 H 0.3015(16) 0.0097(9) 0.309(2) 0.018(3) Uiso 1 1 d . . . . .
C3 C 0.55399(9) 0.14080(4) 0.59994(10) 0.00470(7) Uani 1 1 d . . . . .

loop_
_atom_site_aniso_label
_atom_site_aniso_U_11
_atom_site_aniso_U_22
_atom_site_aniso_U_33
_atom_site_aniso_U_23
_atom_site_aniso_U_13
_atom_site_aniso_U_12
O1 0.00679(14) 0.00706(13) 0.00697(17) 0.00064(12) -0.00056(13) 0.00217(12)
O2 0.00797(14) 0.00793(13) 0.00421(15) -0.00072(11) 0.00098(13) 0.00162(12)
N1 0.00581(14) 0.00653(14) 0.00462(17) -0.00022(13) 0.00065(13) 0.00013(13)
C1 0.00558(16) 0.00544(14) 0.00393(19) -0.00004(13) 0.00002(14) 0.00050(13)
C2 0.00630(17) 0.00946(17) 0.0066(2) -0.00047(16) -0.00060(15) -0.00125(16)
C3 0.00562(15) 0.00427(14) 0.00420(18) 0.00007(13) -0.00041(14) -0.00046(14)

loop_
_atom_type_symbol
_atom_type_description
_atom_type_scat_dispersion_real
_atom_type_scat_dispersion_imag
_atom_type_scat_source
C C 0.0033 0.0016 'International Tables Vol C Tables 4.2.6.8 and 6.1.1.4'
H H 0.0000 0.0000 'International Tables Vol C Tables 4.2.6.8 and 6.1.1.4'
N N 0.0061 0.0033 'International Tables Vol C Tables 4.2.6.8 and 6.1.1.4'
O O 0.0106 0.0060 'International Tables Vol C Tables 4.2.6.8 and 6.1.1.4'

loop_
_geom_angle_atom_site_label_1
_geom_angle_atom_site_label_2
_geom_angle_atom_site_label_3
_geom_angle
_geom_angle_site_symmetry_1
_geom_angle_site_symmetry_3
_geom_angle_publ_flag
C1 N1 H1 112.8(8) . . ?
C1 N1 H2 111.7(7) . . ?
H1 N1 H2 108.6(9) . . ?
C1 N1 H3 108.4(7) . . ?
H1 N1 H3 104.7(10) . . ?
H2 N1 H3 110.4(10) . . ?
N1 C1 C2 109.62(5) . . ?
N1 C1 C3 110.05(4) . . ?
C2 C1 C3 111.23(5) . . ?
N1 C1 H4 108.9(6) . . ?
C2 C1 H4 109.3(5) . . ?
C3 C1 H4 107.7(6) . . ?
C1 C2 H5 109.4(6) . . ?
C1 C2 H6 107.4(6) . . ?
H5 C2 H6 109.7(8) . . ?
C1 C2 H7 110.4(6) . . ?
H5 C2 H7 109.8(9) . . ?
H6 C2 H7 110.1(8) . . ?
O1 C3 O2 125.84(5) . . ?
O1 C3 C1 118.32(5) . . ?
O2 C3 C1 115.84(5) . . ?

loop_
_geom_bond_atom_site_label_1
_geom_bond_atom_site_label_2
_geom_bond_distance
_geom_bond_site_symmetry_2
_geom_bond_publ_flag
O1 C3 1.2498(7) . ?
O2 C3 1.2669(7) . ?
N1 C1 1.4935(8) . ?
N1 H1 0.940(11) . ?
N1 H2 0.915(10) . ?
N1 H3 1.052(13) . ?
C1 C2 1.5259(8) . ?
C1 C3 1.5325(8) . ?
C1 H4 1.002(9) . ?
C2 H5 0.970(13) . ?
C2 H6 0.998(11) . ?
C2 H7 1.024(11) . ?

loop_
_geom_torsion_atom_site_label_1
_geom_torsion_atom_site_label_2
_geom_torsion_atom_site_label_3
_geom_torsion_atom_site_label_4
_geom_torsion
_geom_torsion_site_symmetry_1
_geom_torsion_site_symmetry_2
_geom_torsion_site_symmetry_3
_geom_torsion_site_symmetry_4
_geom_torsion_publ_flag
N1 C1 C3 O1 -18.15(7) . . . . ?
C2 C1 C3 O1 103.53(6) . . . . ?
N1 C1 C3 O2 162.15(4) . . . . ?
C2 C1 C3 O2 -76.16(6) . . . . ?
